data_7117768
loop_
_publ_author_name
'Pi, Rui'
'Zhou, Ming-Bo'
'Yang, Yuan'
'Gao, Cai'
'Song, Ren-Jie'
'Li, Jin-Heng'

_publ_section_title
;
 Rhodium(iii)-catalyzed oxidative bicyclization of 4-arylbut-3-yn-1-amines
 with internal alkynes through C-H functionalization.
;
_journal_issue 70
_journal_name_full 'Chemical communications (Cambridge, England)'
_journal_page_first 13550
_journal_page_last 13553
_journal_paper_doi 10.1039/c5cc05093f
_journal_volume 51
_journal_year 2015
_chemical_formula_moiety 'C26 H23 N O2 S'
_chemical_formula_sum 'C26 H23 N O2 S'
_chemical_formula_weight 413.51
_chemical_name_systematic
; 
 ? 
;
_space_group_IT_number 19
_symmetry_cell_setting orthorhombic
_symmetry_space_group_name_Hall 'P 2ac 2ab'
_symmetry_space_group_name_H-M 'P 21 21 21'
_atom_sites_solution_hydrogens geom
_atom_sites_solution_primary direct
_atom_sites_solution_secondary difmap
_audit_creation_method SHELXL-97
_audit_update_record
;
2015-05-05 deposited with the CCDC.
2015-07-15 downloaded from the CCDC.
;
_cell_angle_alpha 90.00
_cell_angle_beta 90.00
_cell_angle_gamma 90.00
_cell_formula_units_Z 4
_cell_length_a 9.311(2)
_cell_length_b 10.003(2)
_cell_length_c 23.556(6)
_cell_measurement_reflns_used 8845
_cell_measurement_temperature 296(2)
_cell_measurement_theta_max 26.29
_cell_measurement_theta_min 2.35
_cell_volume 2194.0(9)
_computing_cell_refinement 'Bruker SMART'
_computing_data_collection 'Bruker SMART'
_computing_data_reduction 'Bruker SAINT'
_computing_molecular_graphics 'Bruker SHELXTL'
_computing_publication_material 'Bruker SHELXTL'
_computing_structure_refinement 'SHELXL-97 (Sheldrick, 1997)'
_computing_structure_solution 'SHELXS-97 (Sheldrick, 1990)'
_diffrn_ambient_temperature 296(2)
_diffrn_measured_fraction_theta_full 0.991
_diffrn_measured_fraction_theta_max 0.991
_diffrn_measurement_device_type 'CCD area detector'
_diffrn_measurement_method 'phi and omega scans'
_diffrn_radiation_monochromator graphite
_diffrn_radiation_source 'fine-focus sealed tube'
_diffrn_radiation_type MoK\a
_diffrn_radiation_wavelength 0.71073
_diffrn_reflns_av_R_equivalents 0.0307
_diffrn_reflns_av_sigmaI/netI 0.0341
_diffrn_reflns_limit_h_max 10
_diffrn_reflns_limit_h_min -12
_diffrn_reflns_limit_k_max 12
_diffrn_reflns_limit_k_min -12
_diffrn_reflns_limit_l_max 26
_diffrn_reflns_limit_l_min -30
_diffrn_reflns_number 19007
_diffrn_reflns_theta_full 27.54
_diffrn_reflns_theta_max 27.54
_diffrn_reflns_theta_min 2.21
_exptl_absorpt_coefficient_mu 0.170
_exptl_absorpt_correction_T_max 0.960
_exptl_absorpt_correction_T_min 0.942
_exptl_absorpt_correction_type multi-scan
_exptl_absorpt_process_details sadabs
_exptl_crystal_colour green
_exptl_crystal_density_diffrn 1.252
_exptl_crystal_density_method 'not measured'
_exptl_crystal_description block
_exptl_crystal_F_000 872
_exptl_crystal_size_max 0.36
_exptl_crystal_size_mid 0.28
_exptl_crystal_size_min 0.24
_refine_diff_density_max 0.626
_refine_diff_density_min -0.666
_refine_diff_density_rms 0.207
_refine_ls_abs_structure_details 'Flack H D (1983), Acta Cryst. A39, 876-881'
_refine_ls_abs_structure_Flack 0.02(13)
_refine_ls_extinction_coef 0.082(8)
_refine_ls_extinction_expression Fc^*^=kFc[1+0.001xFc^2^\l^3^/sin(2\q)]^-1/4^
_refine_ls_extinction_method SHELXL
_refine_ls_goodness_of_fit_ref 1.057
_refine_ls_hydrogen_treatment constr
_refine_ls_matrix_type full
_refine_ls_number_parameters 274
_refine_ls_number_reflns 4998
_refine_ls_number_restraints 48
_refine_ls_restrained_S_all 1.084
_refine_ls_R_factor_all 0.0953
_refine_ls_R_factor_gt 0.0723
_refine_ls_shift/su_max 0.000
_refine_ls_shift/su_mean 0.000
_refine_ls_structure_factor_coef Fsqd
_refine_ls_weighting_details 'calc w=1/[\s^2^(Fo^2^)+(0.1253P)^2^+0.4411P] where P=(Fo^2^+2Fc^2^)/3'
_refine_ls_weighting_scheme calc
_refine_ls_wR_factor_gt 0.1876
_refine_ls_wR_factor_ref 0.2045
_reflns_number_gt 3730
_reflns_number_total 4998
_reflns_threshold_expression >2sigma(I)
_cod_data_source_file c5cc05093f2.cif
_cod_data_source_block pr1150122
_cod_depositor_comments
;
The following automatic conversions were performed:

'_symmetry_cell_setting' value 'Orthorhombic' changed to
'orthorhombic' according to
/usr/data/users/saulius/crontab/automatic-downloads/current/RSC/lib/dictionaries/cif_core.dic
dictionary named 'cif_core.dic' version 2.4.2 from 2011-04-26.

Automatic conversion script
Id: cif_fix_values 3271 2015-04-21 07:52:19Z andrius 
;
_cod_original_cell_volume 2193.8(9)
_cod_database_code 7117768

loop_
_symmetry_equiv_pos_as_xyz
'x, y, z'
'-x+1/2, -y, z+1/2'
'-x, y+1/2, -z+1/2'
'x+1/2, -y+1/2, -z'

loop_
_atom_site_label
_atom_site_type_symbol
_atom_site_fract_x
_atom_site_fract_y
_atom_site_fract_z
_atom_site_U_iso_or_equiv
_atom_site_adp_type
_atom_site_occupancy
_atom_site_symmetry_multiplicity
_atom_site_calc_flag
_atom_site_refinement_flags
C1 C 0.7579(4) 1.0724(3) 0.05274(15) 0.0589(9) Uani 1 1 d .
H1 H 0.8018 1.0132 0.0777 0.071 Uiso 1 1 calc R
C2 C 0.7250(4) 1.0334(4) -0.00110(17) 0.0658(10) Uani 1 1 d .
H2 H 0.7482 0.9472 -0.0127 0.079 Uiso 1 1 calc R
C3 C 0.6582(4) 1.1185(4) -0.03897(17) 0.0664(10) Uani 1 1 d .
C4 C 0.6216(6) 1.0733(6) -0.0978(2) 0.0954(16) Uani 1 1 d .
H4A H 0.5195 1.0775 -0.1031 0.143 Uiso 1 1 calc R
H4B H 0.6538 0.9830 -0.1031 0.143 Uiso 1 1 calc R
H4C H 0.6680 1.1305 -0.1249 0.143 Uiso 1 1 calc R
C5 C 0.6274(5) 1.2470(5) -0.02074(18) 0.0772(12) Uani 1 1 d .
H5 H 0.5839 1.3067 -0.0457 0.093 Uiso 1 1 calc R
C6 C 0.6596(5) 1.2880(4) 0.03313(18) 0.0689(10) Uani 1 1 d .
H6 H 0.6371 1.3743 0.0448 0.083 Uiso 1 1 calc R
C7 C 0.7251(3) 1.2010(3) 0.06979(15) 0.0519(7) Uani 1 1 d .
C8 C 0.4856(4) 1.2490(4) 0.16691(17) 0.0640(9) Uani 1 1 d .
H8A H 0.4970 1.3300 0.1447 0.077 Uiso 1 1 calc R
H8B H 0.4353 1.2707 0.2018 0.077 Uiso 1 1 calc R
C9 C 0.4031(4) 1.1436(3) 0.13321(17) 0.0590(8) Uani 1 1 d .
H9A H 0.3030 1.1404 0.1446 0.071 Uiso 1 1 calc R
H9B H 0.4087 1.1606 0.0927 0.071 Uiso 1 1 calc R
C10 C 0.4798(3) 1.0175(3) 0.14881(13) 0.0474(7) Uani 1 1 d .
C11 C 0.6042(4) 1.0443(3) 0.17641(13) 0.0485(7) Uani 1 1 d .
C12 C 0.6922(3) 0.9428(4) 0.19957(14) 0.0505(7) Uani 1 1 d .
C13 C 0.8126(4) 0.9656(4) 0.23423(15) 0.0619(9) Uani 1 1 d .
H13 H 0.8385 1.0528 0.2432 0.074 Uiso 1 1 calc R
C14 C 0.8917(5) 0.8620(5) 0.25490(16) 0.0751(12) Uani 1 1 d .
H14 H 0.9701 0.8788 0.2783 0.090 Uiso 1 1 calc R
C15 C 0.8557(4) 0.7322(5) 0.24111(18) 0.0773(12) Uani 1 1 d .
H15 H 0.9127 0.6626 0.2544 0.093 Uiso 1 1 calc R
C16 C 0.7387(4) 0.7034(4) 0.20850(16) 0.0663(9) Uani 1 1 d .
H16 H 0.7166 0.6149 0.2000 0.080 Uiso 1 1 calc R
C17 C 0.6503(3) 0.8082(3) 0.18747(13) 0.0511(8) Uani 1 1 d .
C18 C 0.5214(3) 0.7813(3) 0.15636(14) 0.0504(8) Uani 1 1 d .
C19 C 0.4801(5) 0.6365(4) 0.1450(2) 0.0743(12) Uani 1 1 d .
H19A H 0.4562 0.5934 0.1801 0.111 Uiso 1 1 calc R
H19B H 0.5594 0.5908 0.1276 0.111 Uiso 1 1 calc R
H19C H 0.3987 0.6339 0.1200 0.111 Uiso 1 1 calc R
C20 C 0.4371(3) 0.8847(3) 0.13733(14) 0.0459(7) Uani 1 1 d .
C21 C 0.3015(5) 0.8639(5) 0.1055(2) 0.0794(7) Uani 1 1 d U
C22 C 0.3021(5) 0.8782(5) 0.0475(2) 0.0814(7) Uani 1 1 d U
H22 H 0.3864 0.9008 0.0286 0.098 Uiso 1 1 calc R
C23 C 0.1751(5) 0.8585(5) 0.0170(2) 0.0851(7) Uani 1 1 d U
H23 H 0.1739 0.8672 -0.0223 0.102 Uiso 1 1 calc R
C24 C 0.0520(5) 0.8260(5) 0.0461(3) 0.0876(7) Uani 1 1 d U
H24 H -0.0319 0.8093 0.0259 0.105 Uiso 1 1 calc R
C25 C 0.0500(5) 0.8180(5) 0.1015(2) 0.0876(7) Uani 1 1 d U
H25 H -0.0362 0.8015 0.1201 0.105 Uiso 1 1 calc R
C26 C 0.1742(5) 0.8338(5) 0.1326(2) 0.0842(7) Uani 1 1 d U
H26 H 0.1722 0.8241 0.1718 0.101 Uiso 1 1 calc R
N1 N 0.6298(3) 1.1875(3) 0.17976(13) 0.0568(7) Uani 1 1 d .
O1 O 0.7542(4) 1.3897(3) 0.14420(14) 0.0831(9) Uani 1 1 d .
O2 O 0.8905(3) 1.1797(3) 0.15671(12) 0.0722(7) Uani 1 1 d .
S1 S 0.76285(9) 1.24711(9) 0.14003(4) 0.0602(3) Uani 1 1 d .

loop_
_atom_site_aniso_label
_atom_site_aniso_U_11
_atom_site_aniso_U_22
_atom_site_aniso_U_33
_atom_site_aniso_U_23
_atom_site_aniso_U_13
_atom_site_aniso_U_12
C1 0.062(2) 0.0499(18) 0.065(2) 0.0045(14) -0.0089(18) 0.0122(17)
C2 0.072(2) 0.060(2) 0.065(2) -0.0024(17) -0.0024(19) 0.0160(19)
C3 0.055(2) 0.077(3) 0.067(2) 0.0041(19) 0.0021(17) 0.0112(19)
C4 0.099(4) 0.119(4) 0.068(3) 0.009(3) -0.007(2) 0.026(3)
C5 0.075(3) 0.083(3) 0.074(3) 0.020(2) 0.002(2) 0.023(2)
C6 0.077(2) 0.0446(19) 0.085(3) 0.0104(17) 0.008(2) 0.0145(17)
C7 0.0424(15) 0.0453(16) 0.0681(19) 0.0057(14) 0.0080(14) -0.0032(13)
C8 0.063(2) 0.0497(18) 0.079(2) -0.0099(18) 0.0043(18) 0.0056(18)
C9 0.0506(18) 0.0499(18) 0.076(2) -0.0034(16) 0.0002(17) 0.0067(14)
C10 0.0440(16) 0.0482(17) 0.0501(17) -0.0018(13) -0.0011(13) 0.0004(13)
C11 0.0489(17) 0.0495(17) 0.0471(15) -0.0070(12) 0.0003(13) 0.0001(14)
C12 0.0468(17) 0.0589(19) 0.0459(16) 0.0006(14) -0.0007(13) 0.0051(14)
C13 0.060(2) 0.075(2) 0.0513(18) -0.0002(17) -0.0043(16) -0.0003(18)
C14 0.061(2) 0.113(4) 0.051(2) 0.005(2) -0.0145(17) 0.013(2)
C15 0.063(2) 0.093(3) 0.076(2) 0.013(2) -0.0104(19) 0.023(2)
C16 0.063(2) 0.066(2) 0.069(2) 0.0097(17) -0.0027(18) 0.0133(19)
C17 0.0507(17) 0.0515(18) 0.0511(17) 0.0057(14) 0.0022(13) 0.0076(15)
C18 0.0470(16) 0.0444(17) 0.0599(18) 0.0013(13) 0.0025(14) 0.0016(13)
C19 0.070(2) 0.049(2) 0.104(3) 0.005(2) -0.015(2) -0.0003(18)
C20 0.0398(14) 0.0435(15) 0.0544(16) 0.0001(14) 0.0015(13) -0.0006(12)
C21 0.0588(11) 0.0704(13) 0.1091(15) -0.0159(13) -0.0190(11) 0.0072(11)
C22 0.0638(11) 0.0714(13) 0.1090(15) -0.0173(13) -0.0218(11) 0.0075(11)
C23 0.0670(11) 0.0750(13) 0.1134(15) -0.0174(13) -0.0242(11) 0.0074(11)
C24 0.0656(11) 0.0783(13) 0.1188(15) -0.0172(14) -0.0236(12) 0.0067(11)
C25 0.0628(11) 0.0803(13) 0.1196(15) -0.0146(14) -0.0187(12) 0.0057(11)
C26 0.0607(11) 0.0770(13) 0.1149(15) -0.0148(13) -0.0167(11) 0.0058(11)
N1 0.0588(16) 0.0465(15) 0.0650(17) -0.0115(13) 0.0001(13) 0.0010(13)
O1 0.085(2) 0.0472(14) 0.117(2) -0.0163(14) 0.0088(18) -0.0153(14)
O2 0.0517(14) 0.0788(18) 0.0860(17) -0.0042(14) -0.0116(13) -0.0126(13)
S1 0.0553(5) 0.0478(5) 0.0774(6) -0.0109(4) -0.0023(4) -0.0114(4)

loop_
_atom_type_symbol
_atom_type_description
_atom_type_scat_dispersion_real
_atom_type_scat_dispersion_imag
_atom_type_scat_source
C C 0.0033 0.0016 'International Tables Vol C Tables 4.2.6.8 and 6.1.1.4'
H H 0.0000 0.0000 'International Tables Vol C Tables 4.2.6.8 and 6.1.1.4'
N N 0.0061 0.0033 'International Tables Vol C Tables 4.2.6.8 and 6.1.1.4'
O O 0.0106 0.0060 'International Tables Vol C Tables 4.2.6.8 and 6.1.1.4'
S S 0.1246 0.1234 'International Tables Vol C Tables 4.2.6.8 and 6.1.1.4'

loop_
_geom_angle_atom_site_label_1
_geom_angle_atom_site_label_2
_geom_angle_atom_site_label_3
_geom_angle
C2 C1 C7 119.2(3)
C2 C1 H1 120.4
C7 C1 H1 120.4
C1 C2 C3 121.8(4)
C1 C2 H2 119.1
C3 C2 H2 119.1
C2 C3 C5 117.7(4)
C2 C3 C4 121.0(4)
C5 C3 C4 121.3(4)
C3 C4 H4A 109.5
C3 C4 H4B 109.5
H4A C4 H4B 109.5
C3 C4 H4C 109.5
H4A C4 H4C 109.5
H4B C4 H4C 109.5
C6 C5 C3 121.4(4)
C6 C5 H5 119.3
C3 C5 H5 119.3
C5 C6 C7 119.5(4)
C5 C6 H6 120.2
C7 C6 H6 120.2
C6 C7 C1 120.4(3)
C6 C7 S1 121.2(3)
C1 C7 S1 118.3(3)
N1 C8 C9 105.8(3)
N1 C8 H8A 110.6
C9 C8 H8A 110.6
N1 C8 H8B 110.6
C9 C8 H8B 110.6
H8A C8 H8B 108.7
C10 C9 C8 102.3(3)
C10 C9 H9A 111.3
C8 C9 H9A 111.3
C10 C9 H9B 111.3
C8 C9 H9B 111.3
H9A C9 H9B 109.2
C11 C10 C20 121.2(3)
C11 C10 C9 111.0(3)
C20 C10 C9 127.7(3)
C10 C11 C12 122.6(3)
C10 C11 N1 111.2(3)
C12 C11 N1 126.3(3)
C13 C12 C11 124.7(3)
C13 C12 C17 119.1(3)
C11 C12 C17 116.2(3)
C14 C13 C12 121.1(4)
C14 C13 H13 119.5
C12 C13 H13 119.5
C13 C14 C15 120.0(4)
C13 C14 H14 120.0
C15 C14 H14 120.0
C16 C15 C14 121.7(4)
C16 C15 H15 119.1
C14 C15 H15 119.1
C15 C16 C17 120.1(4)
C15 C16 H16 119.9
C17 C16 H16 119.9
C16 C17 C12 117.9(3)
C16 C17 C18 121.7(3)
C12 C17 C18 120.5(3)
C20 C18 C17 120.3(3)
C20 C18 C19 120.9(3)
C17 C18 C19 118.7(3)
C18 C19 H19A 109.5
C18 C19 H19B 109.5
H19A C19 H19B 109.5
C18 C19 H19C 109.5
H19A C19 H19C 109.5
H19B C19 H19C 109.5
C18 C20 C10 119.0(3)
C18 C20 C21 123.1(3)
C10 C20 C21 117.9(3)
C22 C21 C26 119.0(4)
C22 C21 C20 119.0(4)
C26 C21 C20 122.0(5)
C21 C22 C23 119.5(5)
C21 C22 H22 120.2
C23 C22 H22 120.2
C24 C23 C22 118.9(5)
C24 C23 H23 120.5
C22 C23 H23 120.5
C25 C24 C23 121.6(5)
C25 C24 H24 119.2
C23 C24 H24 119.2
C24 C25 C26 120.8(5)
C24 C25 H25 119.6
C26 C25 H25 119.6
C25 C26 C21 120.1(5)
C25 C26 H26 120.0
C21 C26 H26 120.0
C11 N1 C8 104.2(3)
C11 N1 S1 116.4(2)
C8 N1 S1 113.9(2)
O2 S1 O1 120.01(18)
O2 S1 N1 107.30(16)
O1 S1 N1 106.06(17)
O2 S1 C7 107.69(17)
O1 S1 C7 108.38(19)
N1 S1 C7 106.70(15)

loop_
_geom_bond_atom_site_label_1
_geom_bond_atom_site_label_2
_geom_bond_distance
C1 C2 1.362(5)
C1 C7 1.382(5)
C1 H1 0.9300
C2 C3 1.381(6)
C2 H2 0.9300
C3 C5 1.385(7)
C3 C4 1.497(7)
C4 H4A 0.9600
C4 H4B 0.9600
C4 H4C 0.9600
C5 C6 1.367(6)
C5 H5 0.9300
C6 C7 1.369(5)
C6 H6 0.9300
C7 S1 1.753(4)
C8 N1 1.507(5)
C8 C9 1.527(5)
C8 H8A 0.9700
C8 H8B 0.9700
C9 C10 1.496(5)
C9 H9A 0.9700
C9 H9B 0.9700
C10 C11 1.355(4)
C10 C20 1.413(4)
C11 C12 1.414(5)
C11 N1 1.454(4)
C12 C13 1.405(5)
C12 C17 1.430(5)
C13 C14 1.361(6)
C13 H13 0.9300
C14 C15 1.380(7)
C14 H14 0.9300
C15 C16 1.364(6)
C15 H15 0.9300
C16 C17 1.422(5)
C16 H16 0.9300
C17 C18 1.432(5)
C18 C20 1.374(4)
C18 C19 1.523(5)
C19 H19A 0.9600
C19 H19B 0.9600
C19 H19C 0.9600
C20 C21 1.482(5)
C21 C22 1.375(7)
C21 C26 1.379(7)
C22 C23 1.397(6)
C22 H22 0.9300
C23 C24 1.374(7)
C23 H23 0.9300
C24 C25 1.307(7)
C24 H24 0.9300
C25 C26 1.378(6)
C25 H25 0.9300
C26 H26 0.9300
N1 S1 1.663(3)
O1 S1 1.432(3)
O2 S1 1.422(3)
